data_1507778
loop_
_publ_author_name
'Cai, L'
'Li, Y'
'Yu, C'
'Ji, H'
'Liu, Y'
'Liu, S'

_publ_section_title
;
 Spontaneous resolution of a chiral polyoxometalate: Synthesis, crystal
 structures and properties
;
_journal_name_full
;
Inorganica Chimica Acta
;
_journal_page_first 2895
_journal_page_last 2899
_journal_paper_doi 10.1016/j.ica.2009.01.013
_journal_volume 362
_journal_year 2009
_chemical_formula_sum 'C20 H100 N10 O88 P2 W22 Zr'
_chemical_formula_weight 6086.67
_space_group_IT_number 4
_symmetry_cell_setting monoclinic
_symmetry_space_group_name_Hall 'P 2yb'
_symmetry_space_group_name_H-M 'P 1 21 1'
_atom_sites_solution_hydrogens geom
_atom_sites_solution_primary direct
_atom_sites_solution_secondary difmap
_cell_angle_alpha 90.00
_cell_angle_beta 90.43(01)
_cell_angle_gamma 90.00
_cell_formula_units_Z 2
_cell_length_a 12.250(1)
_cell_length_b 20.527(2)
_cell_length_c 20.938(3)
_cell_measurement_reflns_used 15675
_cell_measurement_temperature 296(2)
_cell_measurement_theta_max 25.60
_cell_measurement_theta_min 0.97
_cell_volume 5264.8(10)
_computing_cell_refinement 'SAINT (Bruker, 1997)'
_computing_data_collection 'SMART (Bruker, 1997)'
_computing_data_reduction SAINT
_computing_molecular_graphics 'ORTEP-3 (Farrugia, 1997)'
_computing_publication_material SHELXL97
_computing_structure_refinement 'SHELXL-97 (Sheldrick, 1997)'
_computing_structure_solution 'SHELXL-97 (Sheldrick, 1997)'
_diffrn_ambient_temperature 296(2)
_diffrn_measured_fraction_theta_full 0.999
_diffrn_measured_fraction_theta_max 0.999
_diffrn_measurement_device_type 'Bruker SMART'
_diffrn_measurement_method \w
_diffrn_radiation_monochromator graphite
_diffrn_radiation_source 'fine-focus sealed tube'
_diffrn_radiation_type MoK\a
_diffrn_radiation_wavelength 0.71073
_diffrn_reflns_av_R_equivalents 0.0573
_diffrn_reflns_av_sigmaI/netI 0.0813
_diffrn_reflns_limit_h_max 14
_diffrn_reflns_limit_h_min -14
_diffrn_reflns_limit_k_max 24
_diffrn_reflns_limit_k_min -19
_diffrn_reflns_limit_l_max 24
_diffrn_reflns_limit_l_min -25
_diffrn_reflns_number 28176
_diffrn_reflns_theta_full 25.60
_diffrn_reflns_theta_max 25.60
_diffrn_reflns_theta_min 0.97
_exptl_absorpt_coefficient_mu 24.132
_exptl_absorpt_correction_T_max 0.073
_exptl_absorpt_correction_T_min 0.046
_exptl_absorpt_correction_type multi-scan
_exptl_absorpt_process_details '(SADABS; Bruker, 1997)'
_exptl_crystal_colour colorless
_exptl_crystal_density_diffrn 3.839
_exptl_crystal_density_meas 3.839
_exptl_crystal_density_method 'not measured'
_exptl_crystal_description 'irregular quadrangular prism'
_exptl_crystal_F_000 4816
_exptl_crystal_size_max 0.14
_exptl_crystal_size_mid 0.12
_exptl_crystal_size_min 0.11
_refine_diff_density_max 2.291
_refine_diff_density_min -2.022
_refine_diff_density_rms 0.431
_refine_ls_abs_structure_details 'Flack H D (1983), Acta Cryst. A39, 876-881'
_refine_ls_abs_structure_Flack -0.005(15)
_refine_ls_extinction_method none
_refine_ls_goodness_of_fit_ref 1.007
_refine_ls_hydrogen_treatment constr
_refine_ls_matrix_type full
_refine_ls_number_parameters 904
_refine_ls_number_reflns 15675
_refine_ls_number_restraints 1
_refine_ls_restrained_S_all 1.007
_refine_ls_R_factor_all 0.0576
_refine_ls_R_factor_gt 0.0464
_refine_ls_shift/su_max 0.001
_refine_ls_shift/su_mean 0.000
_refine_ls_structure_factor_coef Fsqd
_refine_ls_weighting_details 'calc w=1/[\s^2^(Fo^2^)+(0.0647P)^2^+0.0000P] where P=(Fo^2^+2Fc^2^)/3'
_refine_ls_weighting_scheme calc
_refine_ls_wR_factor_gt 0.1139
_refine_ls_wR_factor_ref 0.1213
_reflns_number_gt 13567
_reflns_number_total 15675
_reflns_threshold_expression >2sigma(I)
_cod_data_source_file 702812-L-1.cif
_cod_data_source_block compound_L-1
_cod_original_cell_volume 5264.9(10)
_cod_original_sg_symbol_H-M P21
_cod_database_code 1507778

loop_
_symmetry_equiv_pos_as_xyz
'x, y, z'
'-x, y+1/2, -z'

loop_
_atom_site_label
_atom_site_type_symbol
_atom_site_fract_x
_atom_site_fract_y
_atom_site_fract_z
_atom_site_U_iso_or_equiv
_atom_site_adp_type
_atom_site_occupancy
_atom_site_symmetry_multiplicity
_atom_site_calc_flag
_atom_site_refinement_flags
C1 C 0.546(3) 0.860(2) 0.4022(17) 0.062(11) Uani 1 1 d .
H1A H 0.4923 0.8345 0.4234 0.094 Uiso 1 1 calc R
H1B H 0.5559 0.9007 0.4248 0.094 Uiso 1 1 calc R
H1C H 0.6142 0.8373 0.4012 0.094 Uiso 1 1 calc R
C2 C 0.603(2) 0.8858(19) 0.2935(15) 0.045(9) Uani 1 1 d .
H2A H 0.6570 0.9124 0.3143 0.067 Uiso 1 1 calc R
H2B H 0.5762 0.9078 0.2560 0.067 Uiso 1 1 calc R
H2C H 0.6350 0.8450 0.2814 0.067 Uiso 1 1 calc R
C3 C 0.875(2) 0.0708(18) 0.2763(13) 0.042(8) Uani 1 1 d .
H3A H 0.8080 0.0902 0.2908 0.062 Uiso 1 1 calc R
H3B H 0.8650 0.0245 0.2724 0.062 Uiso 1 1 calc R
H3C H 0.8936 0.0887 0.2355 0.062 Uiso 1 1 calc R
C4 C 0.938(3) 0.1119(17) 0.3862(14) 0.059(11) Uani 1 1 d .
H4A H 0.8709 0.1356 0.3839 0.089 Uiso 1 1 calc R
H4B H 0.9960 0.1407 0.3992 0.089 Uiso 1 1 calc R
H4C H 0.9318 0.0772 0.4167 0.089 Uiso 1 1 calc R
N1 N 0.5106(18) 0.8738(15) 0.3382(11) 0.042(7) Uani 1 1 d .
H1D H 0.4668 0.9090 0.3384 0.051 Uiso 1 1 calc R
H1E H 0.4712 0.8398 0.3237 0.051 Uiso 1 1 calc R
N2 N 0.9632(18) 0.0845(13) 0.3229(12) 0.037(6) Uani 1 1 d .
H2D H 0.9994 0.0469 0.3295 0.045 Uiso 1 1 calc R
H2E H 1.0102 0.1119 0.3040 0.045 Uiso 1 1 calc R
O1 O 0.5774(13) 1.1452(8) 0.3268(8) 0.020(4) Uani 1 1 d .
O2 O -0.0986(14) 0.8975(9) 0.2610(8) 0.026(4) Uani 1 1 d .
O3 O 0.2302(13) 0.6676(9) 0.3441(8) 0.025(4) Uani 1 1 d .
O4 O 0.0396(14) 0.6070(9) 0.3220(9) 0.028(4) Uani 1 1 d .
O5 O 0.1687(14) 1.1777(9) 0.3278(7) 0.026(4) Uani 1 1 d .
O6 O -0.1792(12) 0.7815(9) 0.2450(9) 0.028(5) Uani 1 1 d .
O7 O 0.0497(13) 0.8160(9) 0.0686(7) 0.021(4) Uani 1 1 d .
O8 O -0.0481(14) 0.6759(9) 0.1637(8) 0.028(4) Uani 1 1 d .
O9 O 0.1219(15) 1.1938(10) 0.1081(9) 0.035(5) Uiso 1 1 d .
O10 O 0.3171(13) 0.8852(9) 0.2399(8) 0.023(4) Uiso 1 1 d .
O11 O 0.1224(16) 0.7561(10) 0.4059(7) 0.031(5) Uani 1 1 d .
O12 O 0.1366(14) 0.7062(11) 0.1100(9) 0.035(5) Uani 1 1 d .
O13 O 0.0492(13) 1.1751(9) 0.2214(8) 0.024(4) Uiso 1 1 d .
O14 O 0.3091(12) 0.7872(9) 0.3573(7) 0.018(4) Uiso 1 1 d .
O15 O -0.1361(13) 0.7845(9) 0.1210(8) 0.023(4) Uani 1 1 d .
O16 O 0.2232(12) 1.0511(9) 0.3491(7) 0.020(4) Uiso 1 1 d .
O17 O 0.5170(16) 1.2547(10) 0.1182(8) 0.036(5) Uani 1 1 d .
O18 O 0.1604(13) 1.0601(9) 0.2272(8) 0.025(4) Uiso 1 1 d .
O19 O 0.1020(16) 0.6263(12) 0.4490(9) 0.043(5) Uiso 1 1 d .
O20 O 0.4167(15) 1.0931(9) 0.3946(8) 0.026(4) Uani 1 1 d .
O21 O 0.2312(13) 1.0807(9) 0.1088(8) 0.021(4) Uiso 1 1 d .
O22 O -0.0551(13) 0.9025(9) 0.1364(8) 0.024(4) Uani 1 1 d .
O23 O 0.3678(12) 1.1167(9) 0.2801(7) 0.020(4) Uiso 1 1 d .
O24 O 0.2354(14) 0.8451(9) 0.1271(8) 0.025(4) Uani 1 1 d .
O25 O -0.1011(15) 0.8169(10) 0.3560(8) 0.031(5) Uani 1 1 d .
O26 O 0.1330(15) 1.2896(10) 0.1891(9) 0.033(5) Uani 1 1 d .
O27 O 0.2227(15) 1.1337(10) 0.4513(8) 0.031(5) Uani 1 1 d .
O28 O 0.0228(14) 1.2804(10) 0.3044(9) 0.031(5) Uani 1 1 d .
O29 O 0.4318(16) 1.3501(10) 0.2634(9) 0.038(5) Uani 1 1 d .
O30 O 0.4145(14) 1.1007(10) 0.0461(8) 0.030(5) Uani 1 1 d .
O31 O 0.0702(13) 0.9629(9) 0.3139(8) 0.023(4) Uiso 1 1 d .
O32 O 0.3387(16) 0.6549(9) 0.2363(8) 0.033(5) Uani 1 1 d .
O33 O -0.2678(13) 0.8840(9) 0.1726(9) 0.029(4) Uani 1 1 d .
O34 O 0.3344(13) 1.0033(8) 0.1887(8) 0.022(4) Uani 1 1 d .
O35 O 0.0046(13) 1.0763(10) 0.1303(8) 0.026(4) Uani 1 1 d .
O36 O 0.2909(17) 0.6048(11) 0.1141(10) 0.042(5) Uani 1 1 d .
O37 O 0.4541(15) 0.6816(11) 0.3480(8) 0.034(5) Uani 1 1 d .
O38 O 0.6188(14) 1.2921(10) 0.2260(9) 0.031(5) Uani 1 1 d .
O39 O 0.2585(14) 0.8455(10) 0.4713(8) 0.029(4) Uiso 1 1 d .
O40 O 0.4201(13) 0.7703(9) 0.2507(8) 0.024(4) Uani 1 1 d .
O41 O 0.3354(15) 1.3093(10) 0.1543(9) 0.034(5) Uiso 1 1 d .
O42 O 0.4086(13) 0.9937(9) 0.3093(8) 0.021(4) Uiso 1 1 d .
O43 O -0.1471(15) 0.6594(9) 0.2777(8) 0.029(4) Uani 1 1 d .
O44 O 0.0696(13) 0.8799(9) 0.4105(8) 0.025(4) Uiso 1 1 d .
O45 O 0.1094(12) 0.8396(8) 0.3014(7) 0.015(3) Uiso 1 1 d .
O46 O 0.3320(14) 1.2199(10) 0.0714(8) 0.026(4) Uiso 1 1 d .
O47 O 0.1362(14) 0.6260(9) 0.2058(8) 0.029(4) Uani 1 1 d .
O48 O 0.1380(14) 0.9347(10) 0.1974(8) 0.027(4) Uani 1 1 d .
O49 O 0.5233(13) 1.0275(9) 0.1233(8) 0.023(4) Uani 1 1 d .
O50 O -0.1186(15) 0.9522(9) 0.3775(9) 0.031(5) Uani 1 1 d .
O51 O 0.2460(15) 1.2908(9) 0.2977(10) 0.034(5) Uani 1 1 d .
O52 O 0.3544(14) 1.2152(10) 0.3742(8) 0.028(4) Uiso 1 1 d .
O53 O 0.3794(15) 1.3474(11) 0.3941(9) 0.034(5) Uiso 1 1 d .
O54 O 0.6006(14) 1.0155(9) 0.3736(8) 0.026(4) Uiso 1 1 d .
O55 O 0.4319(12) 1.1305(8) 0.1679(7) 0.016(3) Uiso 1 1 d .
O56 O -0.0667(13) 0.6931(9) 0.3905(7) 0.021(4) Uiso 1 1 d .
O57 O -0.0537(16) 0.5493(12) 0.2145(9) 0.042(5) Uiso 1 1 d .
O58 O -0.0487(18) 0.7020(11) 0.0316(9) 0.043(5) Uani 1 1 d .
O59 O 0.4658(15) 0.8562(11) 0.1478(9) 0.035(5) Uani 1 1 d .
O60 O 0.2132(12) 0.7570(9) 0.2342(7) 0.022(4) Uani 1 1 d .
O61 O 0.1689(18) 1.3183(11) 0.0626(9) 0.042(5) Uani 1 1 d .
O62 O 0.2576(14) 0.9123(10) 0.3597(8) 0.026(4) Uiso 1 1 d .
O63 O 0.3454(15) 0.7336(11) 0.1400(9) 0.036(5) Uani 1 1 d .
O64 O -0.2765(15) 0.7324(10) 0.3570(9) 0.037(5) Uani 1 1 d .
O65 O 0.2590(12) 1.1864(9) 0.2026(7) 0.019(4) Uiso 1 1 d .
O66 O 0.0400(12) 0.8076(9) 0.1923(7) 0.019(4) Uani 1 1 d .
O67 O 0.0371(12) 0.7255(9) 0.2825(7) 0.019(4) Uiso 1 1 d .
O68 O 0.3502(16) 0.9727(11) 0.0610(8) 0.037(5) Uani 1 1 d .
O69 O 0.5482(17) 1.2717(11) 0.3440(9) 0.040(5) Uani 1 1 d .
O70 O 0.1209(15) 0.9479(10) 0.0638(8) 0.028(4) Uani 1 1 d .
O71 O 0.4424(14) 1.2234(9) 0.2451(8) 0.023(4) Uani 1 1 d .
O72 O 0.5277(17) 1.3885(11) 0.1491(10) 0.043(5) Uiso 1 1 d .
O73 O 0.5112(17) 1.2106(12) -0.0105(10) 0.047(6) Uani 1 1 d .
O74 O 0.7413(16) 1.0526(11) 0.1526(9) 0.041(5) Uani 1 1 d .
O75 O 0.6542(12) 1.1619(9) 0.2139(7) 0.020(4) Uiso 1 1 d .
O76 O 0.6046(14) 1.1437(10) 0.0920(9) 0.029(4) Uani 1 1 d .
O77 O 0.5760(13) 1.0514(9) 0.2463(8) 0.025(4) Uani 1 1 d .
O78 O 0.7545(16) 1.2286(11) 0.3156(10) 0.043(5) Uani 1 1 d .
O1W O 0.563(3) 0.174(2) 0.4748(16) 0.047(12) Uani 0.50 1 d P
O2W O 0.611(3) 0.9191(18) 0.0463(18) 0.027(9) Uani 0.50 1 d P
O3W O 0.364(4) 0.981(3) 0.476(2) 0.061(15) Uani 0.50 1 d P
O4W O 0.930(2) 0.8068(17) 0.5061(13) 0.091(11) Uani 1 1 d .
O5W O 0.577(4) 0.874(3) 0.013(3) 0.068(15) Uiso 0.50 1 d P
O6W O 0.559(4) 0.666(3) 0.150(2) 0.066(14) Uiso 0.50 1 d P
O7W O 0.775(4) 0.257(3) 0.109(3) 0.09(2) Uani 0.50 1 d P
P1 P 0.0999(5) 0.7827(3) 0.2533(3) 0.0156(13) Uani 1 1 d .
P2 P 0.3745(5) 1.1643(3) 0.2234(3) 0.0179(13) Uani 1 1 d .
W1 W -0.15029(8) 0.73890(6) 0.32446(5) 0.0237(2) Uani 1 1 d .
W2 W -0.01220(9) 0.62517(6) 0.23655(5) 0.0260(2) Uani 1 1 d .
W3 W -0.14540(8) 0.85106(6) 0.18732(5) 0.0236(2) Uani 1 1 d .
W4 W -0.02572(8) 0.90525(5) 0.34121(5) 0.0202(2) Uani 1 1 d .
W5 W 0.20615(8) 0.84158(5) 0.39688(4) 0.0203(2) Uani 1 1 d .
W6 W 0.35279(8) 0.82377(5) 0.18402(5) 0.0203(2) Uani 1 1 d .
W7 W 0.34831(9) 0.71098(6) 0.30585(5) 0.0250(2) Uani 1 1 d .
W8 W 0.25035(9) 0.66766(6) 0.15947(5) 0.0269(3) Uani 1 1 d .
W9 W -0.00730(9) 0.74012(6) 0.09877(5) 0.0256(2) Uani 1 1 d .
W10 W 0.08645(9) 0.67311(6) 0.38295(5) 0.0249(2) Uani 1 1 d .
W11 W 0.10140(8) 0.89351(5) 0.12426(4) 0.0190(2) Uani 1 1 d .
W12 W 0.27446(8) 1.12749(5) 0.37514(4) 0.0204(2) Uani 1 1 d .
W13 W 0.11945(8) 1.11246(6) 0.16388(5) 0.0206(2) Uani 1 1 d .
W14 W 0.36736(8) 1.03464(6) 0.11260(4) 0.0205(2) Uani 1 1 d .
W15 W 0.21740(9) 1.26257(6) 0.11510(5) 0.0281(3) Uani 1 1 d .
W16 W 0.47375(10) 1.18326(6) 0.06385(5) 0.0294(3) Uani 1 1 d .
W17 W 0.61722(9) 1.08636(6) 0.16637(5) 0.0260(3) Uani 1 1 d .
W18 W 0.48367(10) 1.31739(6) 0.18291(6) 0.0308(3) Uani 1 1 d .
W19 W 0.62788(9) 1.21844(6) 0.28538(5) 0.0271(3) Uani 1 1 d .
W20 W 0.39305(9) 1.29172(6) 0.33552(5) 0.0261(2) Uani 1 1 d .
W21 W 0.12717(9) 1.24265(6) 0.26693(5) 0.0245(2) Uani 1 1 d .
W22 W 0.50496(8) 1.05650(5) 0.32761(5) 0.0211(2) Uani 1 1 d .
Zr1 Zr 0.23865(18) 0.97557(12) 0.27272(10) 0.0157(5) Uani 1 1 d .

loop_
_atom_site_aniso_label
_atom_site_aniso_U_11
_atom_site_aniso_U_22
_atom_site_aniso_U_33
_atom_site_aniso_U_23
_atom_site_aniso_U_13
_atom_site_aniso_U_12
C1 0.07(2) 0.05(3) 0.07(2) 0.02(2) -0.04(2) -0.01(2)
C2 0.011(13) 0.08(3) 0.046(18) -0.004(18) -0.004(12) 0.002(15)
C3 0.049(18) 0.05(2) 0.027(15) 0.021(15) -0.014(13) 0.007(16)
C4 0.11(3) 0.03(2) 0.031(17) -0.010(16) 0.034(19) -0.01(2)
N1 0.023(12) 0.06(2) 0.041(14) -0.006(14) -0.007(11) 0.006(13)
N2 0.031(13) 0.028(15) 0.053(16) 0.006(13) -0.014(12) 0.012(11)
O1 0.024(9) 0.005(9) 0.030(9) 0.003(7) -0.009(7) 0.000(7)
O2 0.036(10) 0.025(11) 0.017(8) 0.002(8) 0.004(7) 0.010(9)
O3 0.028(9) 0.016(10) 0.029(9) 0.001(8) 0.000(8) -0.003(8)
O4 0.035(10) 0.014(10) 0.034(10) -0.002(8) 0.010(8) -0.006(8)
O5 0.044(11) 0.023(11) 0.010(8) -0.004(8) 0.009(7) -0.005(9)
O6 0.011(8) 0.030(12) 0.043(11) 0.016(9) 0.007(8) -0.001(8)
O7 0.027(9) 0.020(10) 0.015(8) 0.009(8) -0.003(7) 0.001(8)
O8 0.040(10) 0.019(10) 0.026(9) 0.003(8) 0.006(8) -0.010(9)
O11 0.057(12) 0.026(12) 0.008(8) -0.003(8) 0.001(8) 0.014(10)
O12 0.025(10) 0.045(14) 0.035(11) -0.017(10) 0.008(8) 0.013(9)
O15 0.024(9) 0.024(11) 0.020(9) 0.008(8) -0.005(7) -0.008(8)
O17 0.047(12) 0.035(13) 0.025(10) 0.013(9) 0.007(9) -0.018(10)
O20 0.040(11) 0.019(10) 0.017(9) 0.000(8) -0.009(8) -0.002(8)
O22 0.020(8) 0.027(11) 0.026(9) 0.009(8) -0.011(7) 0.006(8)
O24 0.037(10) 0.019(10) 0.021(9) 0.004(8) 0.011(8) -0.001(8)
O25 0.045(11) 0.030(12) 0.019(9) -0.002(9) 0.004(8) 0.004(10)
O26 0.033(10) 0.026(12) 0.041(11) 0.016(10) 0.000(9) -0.002(9)
O27 0.050(12) 0.028(12) 0.015(9) -0.003(8) 0.013(8) -0.007(10)
O28 0.022(9) 0.021(11) 0.050(12) 0.000(9) 0.002(9) 0.009(8)
O29 0.047(12) 0.020(11) 0.046(12) -0.012(10) 0.004(10) 0.002(10)
O30 0.029(10) 0.040(13) 0.020(9) -0.002(9) 0.007(8) 0.007(9)
O32 0.056(12) 0.019(11) 0.025(10) -0.008(9) 0.000(9) 0.008(9)
O33 0.019(9) 0.023(11) 0.046(11) 0.005(9) 0.005(8) -0.001(8)
O34 0.027(9) 0.010(9) 0.027(9) -0.006(8) -0.012(7) -0.002(7)
O35 0.019(8) 0.039(12) 0.019(9) 0.002(8) -0.005(7) -0.016(8)
O36 0.052(13) 0.031(13) 0.043(12) 0.001(10) 0.008(10) 0.004(10)
O37 0.038(11) 0.038(13) 0.027(10) -0.002(10) -0.005(8) 0.001(10)
O38 0.026(10) 0.029(12) 0.038(11) 0.001(9) 0.000(8) -0.003(9)
O40 0.026(9) 0.018(10) 0.028(9) 0.002(8) 0.014(8) 0.013(8)
O43 0.045(11) 0.019(11) 0.023(9) -0.009(8) -0.008(8) -0.001(9)
O47 0.035(10) 0.018(10) 0.034(10) 0.011(9) -0.003(8) 0.009(9)
O48 0.026(9) 0.037(12) 0.017(9) -0.001(8) 0.004(7) -0.010(9)
O49 0.022(9) 0.023(11) 0.024(9) 0.002(8) 0.003(7) -0.008(8)
O50 0.029(10) 0.017(11) 0.047(12) 0.001(9) 0.005(9) 0.007(8)
O51 0.042(11) 0.008(10) 0.052(12) 0.003(9) -0.006(10) 0.004(9)
O58 0.063(14) 0.029(13) 0.036(11) -0.008(10) -0.024(10) 0.012(11)
O59 0.038(11) 0.036(13) 0.031(10) -0.005(10) -0.010(9) 0.005(10)
O60 0.014(8) 0.038(12) 0.014(8) 0.008(8) 0.003(6) 0.009(8)
O61 0.062(14) 0.028(12) 0.035(11) 0.016(10) -0.003(10) -0.002(11)
O63 0.028(10) 0.050(15) 0.031(10) 0.000(10) 0.007(8) 0.000(10)
O64 0.036(11) 0.034(13) 0.040(11) 0.000(10) 0.018(9) -0.005(10)
O66 0.014(8) 0.028(11) 0.015(8) 0.002(7) 0.002(6) 0.005(7)
O68 0.046(12) 0.042(14) 0.022(10) -0.013(9) -0.004(9) 0.007(11)
O69 0.051(12) 0.035(13) 0.036(11) 0.004(10) 0.000(10) -0.004(11)
O70 0.036(10) 0.032(12) 0.017(9) 0.011(8) 0.003(8) 0.008(9)
O71 0.035(10) 0.012(10) 0.022(9) -0.002(7) 0.007(8) -0.009(8)
O73 0.041(12) 0.056(16) 0.044(12) 0.017(12) -0.004(10) -0.008(11)
O74 0.045(12) 0.033(13) 0.045(12) -0.021(11) 0.013(10) -0.003(10)
O76 0.025(9) 0.028(12) 0.033(10) -0.003(9) 0.007(8) 0.002(8)
O77 0.027(9) 0.029(11) 0.020(9) -0.006(8) 0.011(7) 0.004(8)
O78 0.034(11) 0.034(14) 0.059(13) -0.006(11) -0.003(10) -0.003(10)
O1W 0.07(3) 0.06(3) 0.016(18) -0.04(2) -0.013(18) -0.03(2)
O2W 0.021(17) 0.01(2) 0.05(2) -0.018(17) -0.012(16) -0.012(15)
O3W 0.10(4) 0.05(3) 0.03(2) -0.03(2) -0.01(2) -0.05(3)
O4W 0.09(2) 0.10(3) 0.08(2) -0.043(19) 0.052(17) -0.022(19)
O7W 0.07(3) 0.07(4) 0.12(5) -0.04(4) 0.10(4) -0.04(3)
P1 0.023(3) 0.014(3) 0.010(3) 0.003(2) 0.001(2) 0.003(3)
P2 0.025(3) 0.016(3) 0.012(3) 0.002(3) -0.002(2) -0.002(3)
W1 0.0247(5) 0.0222(6) 0.0242(5) 0.0046(5) 0.0023(4) -0.0038(5)
W2 0.0348(6) 0.0162(6) 0.0268(5) -0.0009(5) -0.0031(5) -0.0029(5)
W3 0.0221(5) 0.0274(6) 0.0211(5) 0.0048(5) -0.0050(4) 0.0012(5)
W4 0.0259(5) 0.0188(6) 0.0159(5) 0.0012(4) 0.0048(4) 0.0010(4)
W5 0.0308(5) 0.0207(6) 0.0094(4) 0.0037(4) -0.0025(4) -0.0011(5)
W6 0.0232(5) 0.0227(6) 0.0149(5) -0.0003(4) 0.0013(4) 0.0015(4)
W7 0.0269(6) 0.0237(6) 0.0244(5) 0.0050(5) -0.0040(4) 0.0057(5)
W8 0.0339(6) 0.0218(6) 0.0250(6) -0.0060(5) 0.0023(5) 0.0045(5)
W9 0.0370(6) 0.0240(6) 0.0157(5) -0.0030(5) -0.0065(4) -0.0039(5)
W10 0.0350(6) 0.0194(6) 0.0204(5) 0.0086(5) -0.0028(4) -0.0010(5)
W11 0.0263(5) 0.0208(6) 0.0099(4) 0.0026(4) -0.0033(4) -0.0020(4)
W12 0.0307(5) 0.0192(6) 0.0112(4) -0.0013(4) -0.0012(4) 0.0005(5)
W13 0.0243(5) 0.0233(6) 0.0141(5) 0.0040(4) -0.0022(4) 0.0008(4)
W14 0.0272(5) 0.0220(6) 0.0123(5) -0.0003(4) 0.0030(4) -0.0013(5)
W15 0.0367(6) 0.0249(7) 0.0228(5) 0.0103(5) 0.0004(5) 0.0037(5)
W16 0.0385(6) 0.0286(7) 0.0212(5) 0.0049(5) 0.0095(5) -0.0038(5)
W17 0.0230(5) 0.0263(7) 0.0287(6) -0.0042(5) 0.0040(4) -0.0002(5)
W18 0.0397(6) 0.0184(6) 0.0345(6) 0.0049(5) 0.0044(5) -0.0042(5)
W19 0.0265(6) 0.0215(6) 0.0333(6) -0.0048(5) -0.0032(5) -0.0042(5)
W20 0.0364(6) 0.0155(6) 0.0264(6) -0.0048(5) -0.0001(5) -0.0007(5)
W21 0.0288(6) 0.0225(6) 0.0222(5) 0.0012(5) 0.0022(4) 0.0067(5)
W22 0.0252(5) 0.0178(6) 0.0201(5) -0.0010(4) -0.0066(4) 0.0005(4)
Zr1 0.0224(12) 0.0148(13) 0.0098(10) 0.0008(9) -0.0011(9) 0.0012(10)

loop_
_geom_angle_atom_site_label_1
_geom_angle_atom_site_label_2
_geom_angle_atom_site_label_3
_geom_angle
C1 N1 C2 113(3)
C4 N2 C3 121(3)
W19 O1 W22 152.3(10)
W3 O2 W4 153.7(11)
W7 O3 W10 148.3(11)
W2 O4 W10 124.5(10)
W21 O5 W12 153.1(10)
W1 O6 W3 148.2(11)
W9 O7 W11 125.4(8)
W2 O8 W9 150.2(10)
W15 O9 W13 126.6(10)
W6 O10 Zr1 156.0(10)
W10 O11 W5 154.0(9)
W8 O12 W9 153.0(10)
W21 O13 W13 123.7(8)
W5 O14 W7 152.0(9)
W9 O15 W3 124.6(9)
W12 O16 Zr1 143.2(8)
W18 O17 W16 150.4(10)
W13 O18 Zr1 157.2(10)
W12 O20 W22 120.1(8)
W13 O21 W14 140.4(9)
W3 O22 W11 127.5(9)
P2 O23 W22 129.1(9)
P2 O23 W12 129.2(10)
W22 O23 W12 92.5(6)
W6 O24 W11 141.0(9)
W1 O25 W4 149.6(9)
W21 O26 W15 124.2(11)
W18 O29 W20 122.5(10)
W16 O30 W14 125.3(9)
W4 O31 Zr1 144.4(10)
W7 O32 W8 126.5(10)
W14 O34 Zr1 160.6(10)
W18 O38 W19 122.9(9)
W7 O40 W6 126.9(9)
W15 O41 W18 152.7(12)
W22 O42 Zr1 143.4(10)
W1 O43 W2 123.0(10)
W5 O44 W4 122.4(9)
P1 O45 W4 129.0(9)
P1 O45 W5 127.6(9)
W4 O45 W5 92.4(5)
W16 O46 W15 154.6(10)
W8 O47 W2 150.1(10)
W11 O48 Zr1 159.6(10)
W17 O49 W14 127.3(10)
W21 O51 W20 148.6(11)
W20 O52 W12 152.0(10)
P2 O55 W14 125.7(9)
P2 O55 W17 127.7(9)
W14 O55 W17 89.6(5)
P2 O55 W16 124.5(10)
W14 O55 W16 90.2(5)
W17 O55 W16 87.3(5)
W10 O56 W1 123.3(8)
P1 O60 W7 125.9(8)
P1 O60 W6 123.8(10)
W7 O60 W6 90.5(5)
P1 O60 W8 126.3(10)
W7 O60 W8 88.5(6)
W6 O60 W8 90.6(5)
W5 O62 Zr1 142.8(10)
W8 O63 W6 125.9(9)
P2 O65 W21 126.9(9)
P2 O65 W13 123.6(10)
W21 O65 W13 90.8(5)
P2 O65 W15 125.5(9)
W21 O65 W15 88.6(6)
W13 O65 W15 90.4(5)
P1 O66 W11 125.7(9)
P1 O66 W3 126.0(8)
W11 O66 W3 90.1(6)
P1 O66 W9 125.0(10)
W11 O66 W9 90.8(5)
W3 O66 W9 87.6(5)
P1 O67 W2 129.5(9)
P1 O67 W10 124.1(9)
W2 O67 W10 91.6(6)
P1 O67 W1 121.7(9)
W2 O67 W1 90.4(5)
W10 O67 W1 88.1(5)
W19 O69 W20 124.2(11)
P2 O71 W18 126.4(10)
P2 O71 W19 125.1(10)
W18 O71 W19 91.3(5)
P2 O71 W20 123.1(9)
W18 O71 W20 90.8(6)
W19 O71 W20 89.5(6)
W17 O75 W19 149.5(9)
W16 O76 W17 124.7(9)
W17 O77 W22 152.7(11)
O67 P1 O60 107.3(10)
O67 P1 O45 110.7(9)
O60 P1 O45 111.3(10)
O67 P1 O66 110.2(10)
O60 P1 O66 108.7(9)
O45 P1 O66 108.6(10)
O55 P2 O71 109.3(9)
O55 P2 O23 109.0(10)
O71 P2 O23 107.7(10)
O55 P2 O65 110.2(9)
O71 P2 O65 110.1(10)
O23 P2 O65 110.5(9)
O64 W1 O25 102.8(9)
O64 W1 O43 99.3(9)
O25 W1 O43 157.9(8)
O64 W1 O6 102.8(8)
O25 W1 O6 88.4(8)
O43 W1 O6 87.1(8)
O64 W1 O56 98.7(8)
O25 W1 O56 89.8(8)
O43 W1 O56 86.5(7)
O6 W1 O56 158.2(6)
O64 W1 O67 168.8(8)
O25 W1 O67 85.5(7)
O43 W1 O67 72.5(7)
O6 W1 O67 84.7(6)
O56 W1 O67 73.5(6)
O57 W2 O8 102.6(9)
O57 W2 O4 99.8(9)
O8 W2 O4 157.6(8)
O57 W2 O47 101.3(9)
O8 W2 O47 86.6(7)
O4 W2 O47 90.4(7)
O57 W2 O43 101.2(8)
O8 W2 O43 88.1(8)
O4 W2 O43 86.3(7)
O47 W2 O43 157.5(8)
O57 W2 O67 171.4(8)
O8 W2 O67 84.6(7)
O4 W2 O67 73.1(7)
O47 W2 O67 83.7(7)
O43 W2 O67 74.1(6)
O33 W3 O22 101.6(8)
O33 W3 O2 102.3(8)
O22 W3 O2 90.2(8)
O33 W3 O6 102.7(8)
O22 W3 O6 155.7(7)
O2 W3 O6 85.8(8)
O33 W3 O15 102.0(8)
O22 W3 O15 87.2(7)
O2 W3 O15 155.6(7)
O6 W3 O15 86.6(8)
O33 W3 O66 171.3(7)
O22 W3 O66 71.1(6)
O2 W3 O66 82.7(6)
O6 W3 O66 84.6(6)
O15 W3 O66 73.5(6)
O50 W4 O31 102.5(9)
O50 W4 O2 97.6(9)
O31 W4 O2 94.6(8)
O50 W4 O44 102.9(8)
O31 W4 O44 91.4(8)
O2 W4 O44 156.8(8)
O50 W4 O25 97.6(8)
O31 W4 O25 159.9(7)
O2 W4 O25 81.4(8)
O44 W4 O25 85.3(8)
O50 W4 O45 174.3(8)
O31 W4 O45 78.1(7)
O2 W4 O45 88.0(6)
O44 W4 O45 71.3(6)
O25 W4 O45 82.1(6)
O39 W5 O62 103.5(9)
O39 W5 O44 100.0(8)
O62 W5 O44 92.5(8)
O39 W5 O14 100.6(8)
O62 W5 O14 92.9(8)
O44 W5 O14 156.8(7)
O39 W5 O11 98.2(8)
O62 W5 O11 158.2(7)
O44 W5 O11 84.1(8)
O14 W5 O11 82.5(7)
O39 W5 O45 171.5(7)
O62 W5 O45 79.4(7)
O44 W5 O45 71.7(6)
O14 W5 O45 87.1(6)
O11 W5 O45 79.1(6)
O59 W6 O10 102.6(9)
O59 W6 O24 104.0(8)
O10 W6 O24 93.4(8)
O59 W6 O40 101.3(8)
O10 W6 O40 91.9(7)
O24 W6 O40 152.3(7)
O59 W6 O63 100.5(8)
O10 W6 O63 156.6(7)
O24 W6 O63 84.1(8)
O40 W6 O63 80.4(8)
O59 W6 O60 168.3(8)
O10 W6 O60 86.4(7)
O24 W6 O60 82.5(6)
O40 W6 O60 70.7(6)
O63 W6 O60 70.2(6)
O37 W7 O32 103.6(9)
O37 W7 O3 101.5(9)
O32 W7 O3 89.8(8)
O37 W7 O40 101.0(9)
O32 W7 O40 87.0(8)
O3 W7 O40 157.3(7)
O37 W7 O14 100.9(8)
O32 W7 O14 155.5(8)
O3 W7 O14 87.2(7)
O40 W7 O14 86.5(7)
O37 W7 O60 172.4(7)
O32 W7 O60 73.6(7)
O3 W7 O60 85.6(7)
O40 W7 O60 71.9(7)
O14 W7 O60 81.9(6)
O36 W8 O63 104.5(9)
O36 W8 O12 103.3(9)
O63 W8 O12 92.0(9)
O36 W8 O47 99.4(9)
O63 W8 O47 155.8(8)
O12 W8 O47 85.8(8)
O36 W8 O32 101.5(9)
O63 W8 O32 86.1(9)
O12 W8 O32 154.8(7)
O47 W8 O32 85.7(8)
O36 W8 O60 172.4(8)
O63 W8 O60 73.2(7)
O12 W8 O60 84.1(7)
O47 W8 O60 82.6(7)
O32 W8 O60 71.3(6)
O58 W9 O7 102.8(9)
O58 W9 O15 100.6(9)
O7 W9 O15 89.8(7)
O58 W9 O12 101.8(9)
O7 W9 O12 89.9(8)
O15 W9 O12 157.1(7)
O58 W9 O8 100.9(9)
O7 W9 O8 156.3(7)
O15 W9 O8 86.3(7)
O12 W9 O8 84.8(8)
O58 W9 O66 172.8(8)
O7 W9 O66 72.9(6)
O15 W9 O66 74.0(6)
O12 W9 O66 84.0(7)
O8 W9 O66 83.5(7)
O19 W10 O11 106.8(9)
O19 W10 O56 99.0(8)
O11 W10 O56 90.8(8)
O19 W10 O4 99.8(9)
O11 W10 O4 153.4(7)
O56 W10 O4 85.4(7)
O19 W10 O3 102.2(8)
O11 W10 O3 86.9(8)
O56 W10 O3 158.4(7)
O4 W10 O3 87.1(7)
O19 W10 O67 169.1(8)
O11 W10 O67 82.7(7)
O56 W10 O67 75.1(6)
O4 W10 O67 70.8(7)
O3 W10 O67 83.3(6)
O70 W11 O48 106.8(9)
O70 W11 O24 103.7(8)
O48 W11 O24 90.5(8)
O70 W11 O22 100.3(8)
O48 W11 O22 94.8(8)
O24 W11 O22 152.7(8)
O70 W11 O7 97.4(8)
O48 W11 O7 155.8(7)
O24 W11 O7 83.0(7)
O22 W11 O7 81.3(7)
O70 W11 O66 166.1(8)
O48 W11 O66 85.3(7)
O24 W11 O66 82.7(6)
O22 W11 O66 71.2(6)
O7 W11 O66 70.8(6)
O27 W12 O16 102.6(8)
O27 W12 O20 99.8(8)
O16 W12 O20 93.4(8)
O27 W12 O5 100.7(8)
O16 W12 O5 94.5(8)
O20 W12 O5 155.8(7)
O27 W12 O52 97.1(8)
O16 W12 O52 160.3(7)
O20 W12 O52 83.8(8)
O5 W12 O52 81.1(7)
O27 W12 O23 171.8(8)
O16 W12 O23 80.0(6)
O20 W12 O23 72.2(6)
O5 W12 O23 86.7(6)
O52 W12 O23 80.6(6)
O35 W13 O18 105.5(8)
O35 W13 O21 101.1(8)
O18 W13 O21 92.5(7)
O35 W13 O13 99.9(8)
O18 W13 O13 93.5(7)
O21 W13 O13 155.8(7)
O35 W13 O9 97.7(8)
O18 W13 O9 156.7(8)
O21 W13 O9 85.4(7)
O13 W13 O9 79.9(7)
O35 W13 O65 166.5(8)
O18 W13 O65 86.3(7)
O21 W13 O65 84.7(6)
O13 W13 O65 72.3(6)
O9 W13 O65 70.4(7)
O68 W14 O34 106.0(9)
O68 W14 O21 104.0(9)
O34 W14 O21 90.7(7)
O68 W14 O49 97.9(9)
O34 W14 O49 95.8(7)
O21 W14 O49 154.5(8)
O68 W14 O30 95.8(9)
O34 W14 O30 158.3(8)
O21 W14 O30 83.9(7)
O49 W14 O30 81.0(7)
O68 W14 O55 164.7(8)
O34 W14 O55 86.6(6)
O21 W14 O55 84.2(6)
O49 W14 O55 71.6(7)
O30 W14 O55 72.0(6)
O61 W15 O9 104.3(10)
O61 W15 O46 104.9(9)
O9 W15 O46 94.6(8)
O61 W15 O41 101.5(10)
O9 W15 O41 153.8(9)
O46 W15 O41 83.0(8)
O61 W15 O26 97.9(9)
O9 W15 O26 86.6(8)
O46 W15 O26 156.1(8)
O41 W15 O26 85.4(8)
O61 W15 O65 169.8(8)
O9 W15 O65 72.5(7)
O46 W15 O65 85.2(6)
O41 W15 O65 81.3(7)
O26 W15 O65 72.4(7)
O73 W16 O30 102.7(10)
O73 W16 O76 101.1(9)
O30 W16 O76 90.0(8)
O73 W16 O46 101.3(9)
O30 W16 O46 91.2(8)
O76 W16 O46 156.8(7)
O73 W16 O17 102.2(10)
O30 W16 O17 155.1(7)
O76 W16 O17 85.1(9)
O46 W16 O17 84.1(8)
O73 W16 O55 172.7(9)
O30 W16 O55 72.5(6)
O76 W16 O55 73.7(6)
O46 W16 O55 84.6(6)
O17 W16 O55 82.6(6)
O74 W17 O49 101.6(9)
O74 W17 O77 103.9(9)
O49 W17 O77 90.8(7)
O74 W17 O75 102.2(8)
O49 W17 O75 156.1(7)
O77 W17 O75 84.9(7)
O74 W17 O76 100.1(9)
O49 W17 O76 87.7(8)
O77 W17 O76 155.7(7)
O75 W17 O76 86.7(8)
O74 W17 O55 170.6(8)
O49 W17 O55 71.4(7)
O77 W17 O55 82.8(6)
O75 W17 O55 84.7(6)
O76 W17 O55 73.7(6)
O72 W18 O17 102.2(9)
O72 W18 O41 104.2(9)
O17 W18 O41 85.8(8)
O72 W18 O29 99.9(9)
O17 W18 O29 157.9(8)
O41 W18 O29 89.2(8)
O72 W18 O38 98.6(9)
O17 W18 O38 87.9(8)
O41 W18 O38 157.1(8)
O29 W18 O38 88.4(8)
O72 W18 O71 170.1(8)
O17 W18 O71 83.7(7)
O41 W18 O71 84.1(8)
O29 W18 O71 74.4(7)
O38 W18 O71 73.4(7)
O78 W19 O1 103.6(9)
O78 W19 O69 99.3(10)
O1 W19 O69 89.4(8)
O78 W19 O75 102.0(9)
O1 W19 O75 86.1(7)
O69 W19 O75 158.7(8)
O78 W19 O38 101.0(9)
O1 W19 O38 155.4(7)
O69 W19 O38 86.6(8)
O75 W19 O38 88.9(8)
O78 W19 O71 170.3(9)
O1 W19 O71 83.1(6)
O69 W19 O71 73.6(7)
O75 W19 O71 85.2(6)
O38 W19 O71 72.4(6)
O53 W20 O52 103.5(9)
O53 W20 O69 100.2(9)
O52 W20 O69 91.9(8)
O53 W20 O51 101.8(9)
O52 W20 O51 86.0(8)
O69 W20 O51 157.7(9)
O53 W20 O29 99.8(9)
O52 W20 O29 156.4(8)
O69 W20 O29 87.6(8)
O51 W20 O29 85.6(8)
O53 W20 O71 169.2(8)
O52 W20 O71 85.2(7)
O69 W20 O71 72.7(7)
O51 W20 O71 85.0(7)
O29 W20 O71 72.2(7)
O28 W21 O51 100.8(9)
O28 W21 O26 101.4(9)
O51 W21 O26 89.6(9)
O28 W21 O5 102.1(8)
O51 W21 O5 86.4(8)
O26 W21 O5 156.5(8)
O28 W21 O13 100.7(8)
O51 W21 O13 158.5(7)
O26 W21 O13 87.9(8)
O5 W21 O13 87.4(8)
O28 W21 O65 172.6(8)
O51 W21 O65 85.6(7)
O26 W21 O65 74.5(7)
O5 W21 O65 82.0(6)
O13 W21 O65 73.2(6)
O54 W22 O42 102.3(8)
O54 W22 O77 99.1(8)
O42 W22 O77 94.2(8)
O54 W22 O20 99.5(8)
O42 W22 O20 93.7(7)
O77 W22 O20 157.7(8)
O54 W22 O1 98.5(8)
O42 W22 O1 159.2(7)
O77 W22 O1 80.8(7)
O20 W22 O1 84.5(7)
O54 W22 O23 171.7(7)
O42 W22 O23 79.4(7)
O77 W22 O23 88.9(7)
O20 W22 O23 72.2(6)
O1 W22 O23 80.3(6)
O48 Zr1 O34 79.7(6)
O48 Zr1 O18 75.2(7)
O34 Zr1 O18 71.4(6)
O48 Zr1 O10 72.1(7)
O34 Zr1 O10 74.4(6)
O18 Zr1 O10 136.1(6)
O48 Zr1 O16 137.6(7)
O34 Zr1 O16 116.2(6)
O18 Zr1 O16 74.0(6)
O10 Zr1 O16 147.9(6)
O48 Zr1 O42 146.7(6)
O34 Zr1 O42 74.4(6)
O18 Zr1 O42 114.7(7)
O10 Zr1 O42 80.8(6)
O16 Zr1 O42 74.0(6)
O48 Zr1 O62 114.9(7)
O34 Zr1 O62 138.3(6)
O18 Zr1 O62 148.2(6)
O10 Zr1 O62 74.0(6)
O16 Zr1 O62 80.2(6)
O42 Zr1 O62 74.3(6)
O48 Zr1 O31 73.5(6)
O34 Zr1 O31 146.2(6)
O18 Zr1 O31 81.9(6)
O10 Zr1 O31 115.1(6)
O16 Zr1 O31 74.0(6)
O42 Zr1 O31 137.5(6)
O62 Zr1 O31 73.3(6)

loop_
_geom_bond_atom_site_label_1
_geom_bond_atom_site_label_2
_geom_bond_distance
C1 N1 1.43(4)
C2 N1 1.49(3)
C3 N2 1.48(4)
C4 N2 1.47(4)
O1 W19 1.846(16)
O1 W22 2.025(16)
O2 W3 1.897(18)
O2 W4 1.903(17)
O3 W7 1.882(16)
O3 W10 1.948(16)
O4 W2 1.930(19)
O4 W10 1.947(18)
O5 W21 1.910(18)
O5 W12 1.925(19)
O6 W1 1.909(18)
O6 W3 1.919(17)
O7 W9 1.821(17)
O7 W11 2.069(18)
O8 W2 1.895(18)
O8 W9 1.962(17)
O9 W15 1.84(2)
O9 W13 2.04(2)
O10 W6 1.777(17)
O10 Zr1 2.201(18)
O11 W10 1.82(2)
O11 W5 2.04(2)
O12 W8 1.902(19)
O12 W9 1.908(18)
O13 W21 1.932(18)
O13 W13 1.965(17)
O14 W5 1.881(16)
O14 W7 1.962(17)
O15 W9 1.883(17)
O15 W3 1.953(18)
O16 W12 1.774(18)
O16 Zr1 2.235(17)
O17 W18 1.92(2)
O17 W16 1.93(2)
O18 W13 1.776(18)
O18 Zr1 2.197(18)
O19 W10 1.69(2)
O20 W12 1.921(18)
O20 W22 1.929(17)
O21 W13 1.911(16)
O21 W14 1.918(16)
O22 W3 1.870(17)
O22 W11 1.944(16)
O23 P2 1.540(17)
O23 W22 2.306(17)
O23 W12 2.313(15)
O24 W6 1.912(18)
O24 W11 1.919(18)
O25 W1 1.83(2)
O25 W4 2.06(2)
O26 W21 1.895(18)
O26 W15 1.950(19)
O27 W12 1.725(15)
O28 W21 1.693(17)
O29 W18 1.926(18)
O29 W20 1.99(2)
O30 W16 1.88(2)
O30 W14 2.031(18)
O31 W4 1.766(17)
O31 Zr1 2.258(16)
O32 W7 1.859(18)
O32 W8 1.950(19)
O33 W3 1.671(17)
O34 W14 1.768(17)
O34 Zr1 2.196(17)
O35 W13 1.735(16)
O36 W8 1.68(2)
O37 W7 1.675(19)
O38 W18 1.950(18)
O38 W19 1.96(2)
O39 W5 1.683(18)
O40 W7 1.899(17)
O40 W6 1.954(18)
O41 W15 1.92(2)
O41 W18 1.915(19)
O42 W22 1.787(17)
O42 Zr1 2.244(17)
O43 W1 1.903(18)
O43 W2 1.997(18)
O44 W5 1.872(17)
O44 W4 1.926(17)
O45 P1 1.547(17)
O45 W4 2.295(15)
O45 W5 2.316(15)
O46 W16 1.900(17)
O46 W15 1.896(17)
O47 W8 1.910(18)
O47 W2 1.933(17)
O48 W11 1.802(17)
O48 Zr1 2.165(18)
O49 W17 1.892(17)
O49 W14 1.927(16)
O50 W4 1.678(17)
O51 W21 1.870(19)
O51 W20 1.963(19)
O52 W20 1.831(19)
O52 W12 2.049(19)
O53 W20 1.69(2)
O54 W22 1.729(18)
O55 P2 1.528(16)
O55 W14 2.414(17)
O55 W17 2.444(15)
O55 W16 2.490(15)
O56 W10 1.928(16)
O56 W1 1.957(17)
O57 W2 1.70(2)
O58 W9 1.685(19)
O59 W6 1.72(2)
O60 P1 1.540(16)
O60 W7 2.418(16)
O60 W6 2.435(16)
O60 W8 2.456(18)
O61 W15 1.69(2)
O62 W5 1.766(19)
O62 Zr1 2.248(18)
O63 W8 1.83(2)
O63 W6 2.07(2)
O64 W1 1.699(17)
O65 P2 1.545(17)
O65 W21 2.406(15)
O65 W13 2.421(17)
O65 W15 2.459(17)
O66 P1 1.556(17)
O66 W11 2.391(17)
O66 W3 2.441(15)
O66 W9 2.464(17)
O67 P1 1.532(17)
O67 W2 2.351(17)
O67 W10 2.435(16)
O67 W1 2.480(15)
O68 W14 1.68(2)
O69 W19 1.92(2)
O69 W20 1.95(2)
O70 W11 1.705(17)
O71 P2 1.538(18)
O71 W18 2.384(17)
O71 W19 2.420(18)
O71 W20 2.436(16)
O72 W18 1.71(2)
O73 W16 1.72(2)
O74 W17 1.697(19)
O75 W17 1.895(17)
O75 W19 1.923(16)
O76 W16 1.888(18)
O76 W17 1.956(19)
O77 W17 1.893(16)
O77 W22 1.921(15)
O78 W19 1.68(2)
